data_2210118
loop_
_publ_author_name
'Jones, Peter G.'
'Ammermann, Sven'
'Daniliuc, Constantin'
'du Mont, Wolf-Walther'
'Kowalsky, Wolfgang'
'Johannes, Hans-Hermann'

_publ_section_title
;<i>mer</i>-Bis[2-(6-fluoro-3-methylquinoxalin-2-yl-\k<i>N</i>^1^)phenyl][3-phenyl-5-(2-pyridyl-\k<i>N</i>)-1,2,4-triazol-1-yl]iridium(III)
 dichloromethane disolvate
;
_journal_coeditor_code BT2165
_journal_issue 9
_journal_name_full 'Acta Crystallographica Section E'
_journal_page_first m2202
_journal_page_last m2204
_journal_paper_doi 10.1107/S1600536806031680
_journal_volume 62
_journal_year 2006
_chemical_formula_iupac '[Ir (C15 H10 F N2)2 (C13 H9 N4)], 2C H2 Cl2'
_chemical_formula_moiety 'C43 H29 F2 Ir N8 , 2C H2 Cl2'
_chemical_formula_sum 'C45 H33 Cl4 F2 Ir N8'
_chemical_formula_weight 1057.79
_chemical_name_systematic
;
 mer-Bis[2-(6-fluoro-3-methylquinoxalin-2-yl-\kN^1^)phenyl][3-phenyl-5-
 (2-pyridyl-\kN)-1,2,4-triazol-1-yl]iridium(III) dichloromethane disolvate
;
_space_group_IT_number 14
_symmetry_cell_setting monoclinic
_symmetry_space_group_name_Hall '-P 2ybc'
_symmetry_space_group_name_H-M 'P 1 21/c 1'
_atom_sites_solution_hydrogens geom
_atom_sites_solution_primary direct
_atom_sites_solution_secondary difmap
_audit_creation_method SHELXL-97
_cell_angle_alpha 90.00
_cell_angle_beta 110.521(4)
_cell_angle_gamma 90.00
_cell_formula_units_Z 4
_cell_length_a 19.1184(14)
_cell_length_b 12.5390(8)
_cell_length_c 18.2869(12)
_cell_measurement_reflns_used 8722
_cell_measurement_temperature 133(2)
_cell_measurement_theta_max 30
_cell_measurement_theta_min 2
_cell_volume 4105.7(5)
_computing_cell_refinement 'SAINT (Bruker, 1998)'
_computing_data_collection 'SMART (Bruker, 1998)'
_computing_data_reduction SAINT
_computing_molecular_graphics 'XP (Siemens, 1994)'
_computing_publication_material SHELXL97
_computing_structure_refinement 'SHELXL97 (Sheldrick, 1997)'
_computing_structure_solution 'SHELXS97 (Sheldrick, 1997)'
_diffrn_ambient_temperature 133(2)
_diffrn_detector_area_resol_mean 8.192
_diffrn_measured_fraction_theta_full 0.998
_diffrn_measured_fraction_theta_max 0.997
_diffrn_measurement_device_type 'Bruker SMART 1000 CCD'
_diffrn_measurement_method '\f and \w scans'
_diffrn_radiation_monochromator graphite
_diffrn_radiation_source 'fine-focus sealed tube'
_diffrn_radiation_type MoK\a
_diffrn_radiation_wavelength 0.71073
_diffrn_reflns_av_R_equivalents 0.0353
_diffrn_reflns_av_sigmaI/netI 0.0251
_diffrn_reflns_limit_h_max 27
_diffrn_reflns_limit_h_min -27
_diffrn_reflns_limit_k_max 17
_diffrn_reflns_limit_k_min -17
_diffrn_reflns_limit_l_max 26
_diffrn_reflns_limit_l_min -25
_diffrn_reflns_number 85935
_diffrn_reflns_theta_full 30.00
_diffrn_reflns_theta_max 30.51
_diffrn_reflns_theta_min 1.14
_exptl_absorpt_coefficient_mu 3.567
_exptl_absorpt_correction_T_max 0.5823
_exptl_absorpt_correction_T_min 0.5225
_exptl_absorpt_correction_type multi-scan
_exptl_absorpt_process_details '(SADABS; Bruker, 1998)'
_exptl_crystal_colour red
_exptl_crystal_density_diffrn 1.711
_exptl_crystal_density_method 'not measured'
_exptl_crystal_description prism
_exptl_crystal_F_000 2088
_exptl_crystal_size_max 0.24
_exptl_crystal_size_mid 0.18
_exptl_crystal_size_min 0.17
_refine_diff_density_max 1.290
_refine_diff_density_min -1.177
_refine_ls_extinction_method none
_refine_ls_goodness_of_fit_ref 1.069
_refine_ls_hydrogen_treatment constr
_refine_ls_matrix_type full
_refine_ls_number_parameters 566
_refine_ls_number_reflns 12496
_refine_ls_number_restraints 118
_refine_ls_restrained_S_all 1.088
_refine_ls_R_factor_all 0.0396
_refine_ls_R_factor_gt 0.0262
_refine_ls_shift/su_max 0.002
_refine_ls_shift/su_mean 0.000
_refine_ls_structure_factor_coef Fsqd
_refine_ls_weighting_details 'calc w=1/[\s^2^(Fo^2^)+(0.0282P)^2^+7.1619P] where P=(Fo^2^+2Fc^2^)/3'
_refine_ls_weighting_scheme calc
_refine_ls_wR_factor_gt 0.0607
_refine_ls_wR_factor_ref 0.0682
_reflns_number_gt 10326
_reflns_number_total 12496
_reflns_threshold_expression I>2\s(I)
_cod_data_source_file bt2165.cif
_cod_data_source_block I
_cod_depositor_comments
;
The following automatic conversions were performed:
'_geom_bond_publ_flag' value 'Y' changed to 'y' according to
'/home/saulius/struct/CIF-dictionaries/cif_core.dic' dictionary named
'cif_core.dic' version 2.4.1 from 2010-06-29 (6
times).

'_geom_angle_publ_flag' value 'Y' changed to 'y' according to
'/home/saulius/struct/CIF-dictionaries/cif_core.dic' dictionary named
'cif_core.dic' version 2.4.1 from 2010-06-29 (15 times).

Automatic conversion script
Id: cif_fix_enum 1527 2010-12-29 10:47:43Z saulius 

The following automatic conversions were performed:

'_geom_bond_publ_flag' value 'Y' changed to 'y' according to
/home/saulius/struct/CIF-dictionaries/cif_core.dic dictionary named
'cif_core.dic' version 2.4.1 from 2010-06-29 (6
times).

'_geom_angle_publ_flag' value 'Y' changed to 'y' according
to /home/saulius/struct/CIF-dictionaries/cif_core.dic dictionary
named 'cif_core.dic' version 2.4.1 from 2010-06-29 (15 times).

Automatic conversion script
Id: cif_fix_values 1715 2011-07-08 13:25:40Z adriana 
;
_cod_original_sg_symbol_H-M 'P 21/c'
_cod_database_code 2210118
_cod_database_fobs_code 2210118

loop_
_symmetry_equiv_pos_as_xyz
'x, y, z'
'-x, y+1/2, -z+1/2'
'-x, -y, -z'
'x, -y-1/2, z-1/2'

loop_
_atom_site_type_symbol
_atom_site_label
_atom_site_fract_x
_atom_site_fract_y
_atom_site_fract_z
_atom_site_U_iso_or_equiv
_atom_site_adp_type
_atom_site_calc_flag
_atom_site_refinement_flags
_atom_site_occupancy
_atom_site_disorder_assembly
_atom_site_disorder_group
Ir Ir 0.242863(5) 0.425882(7) 0.449041(5) 0.01637(3) Uani d . 1 . .
C C1 0.25473(15) 0.4774(2) 0.35122(15) 0.0199(5) Uani d . 1 . .
N N1 0.35731(13) 0.41187(17) 0.47805(13) 0.0191(4) Uani d . 1 . .
F F1 0.56223(11) 0.30412(17) 0.76450(10) 0.0381(4) Uani d . 1 . .
C C2 0.20026(17) 0.5276(2) 0.28794(16) 0.0235(5) Uani d . 1 . .
H H2 0.1518 0.5391 0.2898 0.028 Uiso calc R 1 . .
N N2 0.50040(14) 0.3399(2) 0.49171(15) 0.0265(5) Uani d . 1 . .
F F2 -0.08695(13) 0.2107(2) 0.19864(15) 0.0602(7) Uani d . 1 . .
C C3 0.21576(18) 0.5606(2) 0.22301(16) 0.0266(6) Uani d . 1 . .
H H3 0.1781 0.5948 0.1811 0.032 Uiso calc R 1 . .
N N3 0.12991(13) 0.45475(17) 0.41021(13) 0.0194(4) Uani d . 1 . .
C C4 0.28585(18) 0.5440(2) 0.21870(17) 0.0281(6) Uani d . 1 . .
H H4 0.2963 0.5674 0.1742 0.034 Uiso calc R 1 . .
N N4 -0.02205(15) 0.4975(2) 0.37761(17) 0.0341(6) Uani d . 1 . .
C C5 0.34065(17) 0.4931(2) 0.27930(16) 0.0260(6) Uani d . 1 . .
H H5 0.3885 0.4809 0.2760 0.031 Uiso calc R 1 . .
N N5 0.24953(13) 0.25965(18) 0.42861(13) 0.0213(4) Uani d . 1 . .
C C6 0.32557(15) 0.4597(2) 0.34552(15) 0.0209(5) Uani d . 1 . .
N N6 0.26584(14) 0.19910(18) 0.37466(14) 0.0227(5) Uani d . 1 . .
C C7 0.38048(15) 0.4138(2) 0.41639(15) 0.0203(5) Uani d . 1 . .
N N7 0.25044(17) 0.09035(19) 0.46731(16) 0.0303(6) Uani d . 1 . .
C C8 0.45298(16) 0.3715(2) 0.42408(16) 0.0239(5) Uani d . 1 . .
N N8 0.22373(13) 0.34703(18) 0.54848(13) 0.0210(4) Uani d . 1 . .
C C9 0.47778(19) 0.3522(3) 0.35597(18) 0.0338(7) Uani d . 1 . .
H H9A 0.4944 0.4196 0.3403 0.041 Uiso calc R 1 . .
H H9B 0.4360 0.3235 0.3122 0.041 Uiso calc R 1 . .
H H9C 0.5191 0.3010 0.3709 0.041 Uiso calc R 1 . .
C C10 0.48029(15) 0.3502(2) 0.55609(16) 0.0224(5) Uani d . 1 . .
C C11 0.53283(17) 0.3215(2) 0.62936(17) 0.0272(6) Uani d . 1 . .
H H11 0.5809 0.2960 0.6337 0.033 Uiso calc R 1 . .
C C12 0.51300(17) 0.3312(2) 0.69364(17) 0.0275(6) Uani d . 1 . .
C C13 0.44384(16) 0.3708(2) 0.69040(16) 0.0256(6) Uani d . 1 . .
H H13 0.4328 0.3793 0.7369 0.031 Uiso calc R 1 . .
C C14 0.39160(16) 0.3976(2) 0.61896(16) 0.0234(5) Uani d . 1 . .
H H14 0.3442 0.4242 0.6160 0.028 Uiso calc R 1 . .
C C15 0.40858(15) 0.3855(2) 0.55027(15) 0.0197(5) Uani d . 1 . .
C C16 0.24122(15) 0.5747(2) 0.48677(14) 0.0197(5) Uani d . 1 . .
C C17 0.30343(16) 0.6409(2) 0.52041(16) 0.0247(5) Uani d . 1 . .
H H17 0.3517 0.6156 0.5252 0.030 Uiso calc R 1 . .
C C18 0.29602(18) 0.7425(2) 0.54676(19) 0.0318(7) Uani d . 1 . .
H H18 0.3390 0.7855 0.5700 0.038 Uiso calc R 1 . .
C C19 0.22578(19) 0.7814(3) 0.53918(19) 0.0334(7) Uani d . 1 . .
H H19 0.2209 0.8511 0.5571 0.040 Uiso calc R 1 . .
C C20 0.16310(18) 0.7193(2) 0.50583(18) 0.0297(6) Uani d . 1 . .
H H20 0.1152 0.7467 0.5003 0.036 Uiso calc R 1 . .
C C21 0.17006(15) 0.6153(2) 0.47991(15) 0.0210(5) Uani d . 1 . .
C C22 0.10840(15) 0.5437(2) 0.43841(15) 0.0204(5) Uani d . 1 . .
C C23 0.02988(16) 0.5605(2) 0.42347(18) 0.0263(6) Uani d . 1 . .
C C24 0.00087(19) 0.6496(3) 0.4601(2) 0.0370(7) Uani d . 1 . .
H H24A 0.0025 0.7167 0.4333 0.044 Uiso calc R 1 . .
H H24B 0.0320 0.6558 0.5154 0.044 Uiso calc R 1 . .
H H24C -0.0508 0.6342 0.4555 0.044 Uiso calc R 1 . .
C C25 -0.00028(17) 0.4142(2) 0.34233(18) 0.0297(6) Uani d . 1 . .
C C26 -0.05647(19) 0.3509(3) 0.2890(2) 0.0413(8) Uani d . 1 . .
H H26 -0.1079 0.3641 0.2792 0.050 Uiso calc R 1 . .
C C27 -0.0344(2) 0.2707(3) 0.2522(2) 0.0407(8) Uani d . 1 . .
C C28 0.03977(19) 0.2475(3) 0.2642(2) 0.0352(7) Uani d . 1 . .
H H28 0.0524 0.1911 0.2363 0.042 Uiso calc R 1 . .
C C29 0.09489(17) 0.3076(2) 0.31705(17) 0.0264(6) Uani d . 1 . .
H H29 0.1459 0.2925 0.3260 0.032 Uiso calc R 1 . .
C C30 0.07581(16) 0.3910(2) 0.35780(16) 0.0229(5) Uani d . 1 . .
C C31 0.20764(16) 0.3950(2) 0.60660(16) 0.0247(5) Uani d . 1 . .
H H31 0.2037 0.4705 0.6062 0.030 Uiso calc R 1 . .
C C32 0.19666(18) 0.3386(3) 0.66694(18) 0.0310(6) Uani d . 1 . .
H H32 0.1851 0.3750 0.7069 0.037 Uiso calc R 1 . .
C C33 0.2027(2) 0.2286(3) 0.6682(2) 0.0398(8) Uani d . 1 . .
H H33 0.1972 0.1884 0.7098 0.048 Uiso calc R 1 . .
C C34 0.2171(2) 0.1780(3) 0.6074(2) 0.0393(8) Uani d . 1 . .
H H34 0.2203 0.1025 0.6062 0.047 Uiso calc R 1 . .
C C35 0.22677(17) 0.2390(2) 0.54845(16) 0.0254(6) Uani d . 1 . .
C C36 0.24164(17) 0.1930(2) 0.48243(17) 0.0252(6) Uani d . 1 . .
C C37 0.26550(17) 0.0988(2) 0.40041(17) 0.0247(5) Uani d . 1 . .
C C38 0.27939(17) 0.0057(2) 0.35805(17) 0.0254(6) Uani d . 1 . .
C C39 0.3177(2) 0.0177(2) 0.3063(2) 0.0337(7) Uani d . 1 . .
H H39 0.3371 0.0855 0.3000 0.040 Uiso calc R 1 . .
C C40 0.3274(2) -0.0696(3) 0.2640(2) 0.0374(7) Uani d . 1 . .
H H40 0.3532 -0.0611 0.2284 0.045 Uiso calc R 1 . .
C C41 0.30002(19) -0.1688(2) 0.2733(2) 0.0335(7) Uani d . 1 . .
H H41 0.3061 -0.2279 0.2436 0.040 Uiso calc R 1 . .
C C42 0.2637(2) -0.1813(2) 0.3263(2) 0.0359(7) Uani d . 1 . .
H H42 0.2459 -0.2497 0.3338 0.043 Uiso calc R 1 . .
C C43 0.25304(19) -0.0950(2) 0.36846(18) 0.0327(7) Uani d . 1 . .
H H43 0.2278 -0.1042 0.4045 0.039 Uiso calc R 1 . .
C C44 0.44092(19) 0.4616(2) 0.06499(18) 0.108(4) Uani d PRDU 0.686(5) A 1
H H44A 0.4783 0.4141 0.0558 0.130 Uiso calc PR 0.686(5) A 1
H H44B 0.3933 0.4516 0.0210 0.130 Uiso calc PR 0.686(5) A 1
Cl Cl1 0.46900(14) 0.58917(16) 0.06311(16) 0.0800(9) Uani d PDU 0.686(5) A 1
Cl Cl2 0.4283(2) 0.4213(2) 0.14871(17) 0.0973(11) Uani d PDU 0.686(5) A 1
C C44' 0.443(2) 0.525(2) 0.0592(19) 0.141(9) Uiso d PDU 0.314(5) . 2
H H44C 0.3912 0.5426 0.0251 0.169 Uiso calc PR 0.314(5) A 2
H H44D 0.4708 0.5917 0.0796 0.169 Uiso calc PR 0.314(5) A 2
Cl Cl1' 0.4879(17) 0.4460(18) 0.0124(17) 0.389(13) Uiso d PDU 0.314(5) . 2
Cl Cl2' 0.4451(15) 0.4380(18) 0.1331(14) 0.313(10) Uiso d PDU 0.314(5) A 2
C C45 0.0655(5) 0.0275(8) 0.4259(8) 0.093(4) Uani d PDU 0.647(6) B 1
H H45A 0.0895 -0.0180 0.4723 0.112 Uiso calc PR 0.647(6) B 1
H H45B 0.1034 0.0443 0.4020 0.112 Uiso calc PR 0.647(6) B 1
Cl Cl3 0.03510(18) 0.14200(16) 0.45394(16) 0.0856(11) Uani d PDU 0.647(6) B 1
Cl Cl4 -0.0081(3) -0.0414(3) 0.35923(19) 0.1223(15) Uani d PDU 0.647(6) B 1
C C45' 0.0637(17) 0.023(3) 0.4586(14) 0.138(9) Uiso d PDU 0.353(6) B 2
H H45C 0.0660 -0.0227 0.5034 0.165 Uiso calc PR 0.353(6) B 2
H H45D 0.1108 0.0640 0.4710 0.165 Uiso calc PR 0.353(6) B 2
Cl Cl3' -0.0127(16) 0.1048(19) 0.4315(15) 0.384(12) Uiso d PDU 0.353(6) B 2
Cl Cl4' 0.0430(7) -0.0496(8) 0.3718(6) 0.147(3) Uiso d PDU 0.353(6) B 2

loop_
_atom_site_aniso_label
_atom_site_aniso_U_11
_atom_site_aniso_U_22
_atom_site_aniso_U_33
_atom_site_aniso_U_12
_atom_site_aniso_U_13
_atom_site_aniso_U_23
Ir 0.01553(5) 0.01617(5) 0.01620(5) -0.00066(3) 0.00406(3) -0.00019(3)
C1 0.0232(14) 0.0152(11) 0.0198(11) -0.0028(9) 0.0056(10) -0.0028(9)
N1 0.0199(11) 0.0182(10) 0.0187(10) 0.0003(8) 0.0061(8) -0.0003(8)
F1 0.0265(10) 0.0570(12) 0.0263(9) 0.0086(9) 0.0038(7) 0.0129(8)
C2 0.0251(15) 0.0214(12) 0.0218(12) -0.0003(10) 0.0056(10) 0.0000(10)
N2 0.0227(13) 0.0308(12) 0.0271(12) 0.0028(9) 0.0103(10) -0.0007(10)
F2 0.0349(13) 0.0675(16) 0.0676(16) -0.0217(11) 0.0048(11) -0.0359(13)
C3 0.0305(16) 0.0248(14) 0.0209(12) 0.0001(11) 0.0047(11) 0.0030(10)
N3 0.0195(11) 0.0185(10) 0.0185(10) -0.0016(8) 0.0045(8) -0.0006(8)
C4 0.0352(17) 0.0276(14) 0.0214(13) -0.0048(12) 0.0097(12) 0.0026(11)
N4 0.0206(13) 0.0362(14) 0.0412(15) -0.0004(10) 0.0056(11) -0.0072(12)
C5 0.0282(16) 0.0272(14) 0.0246(13) -0.0039(11) 0.0118(11) 0.0004(11)
N5 0.0233(12) 0.0212(11) 0.0198(10) -0.0003(8) 0.0082(9) 0.0005(8)
C6 0.0216(14) 0.0193(11) 0.0207(12) -0.0040(9) 0.0061(10) -0.0016(9)
N6 0.0252(13) 0.0195(11) 0.0245(11) 0.0001(8) 0.0101(9) -0.0009(8)
C7 0.0208(13) 0.0196(12) 0.0212(12) -0.0034(9) 0.0081(10) -0.0027(9)
N7 0.0454(17) 0.0180(11) 0.0311(13) 0.0022(10) 0.0177(12) 0.0043(9)
C8 0.0226(14) 0.0241(13) 0.0269(13) -0.0009(10) 0.0112(11) -0.0009(10)
N8 0.0177(11) 0.0241(11) 0.0202(10) -0.0004(8) 0.0053(8) 0.0007(8)
C9 0.0309(17) 0.0462(19) 0.0284(15) 0.0053(14) 0.0154(13) -0.0006(13)
C10 0.0185(13) 0.0231(12) 0.0252(13) 0.0006(10) 0.0073(10) 0.0004(10)
C11 0.0186(14) 0.0325(15) 0.0293(14) 0.0039(11) 0.0067(11) 0.0044(11)
C12 0.0206(14) 0.0334(15) 0.0240(13) 0.0004(11) 0.0023(11) 0.0069(11)
C13 0.0241(15) 0.0311(14) 0.0213(12) -0.0007(11) 0.0074(10) 0.0021(11)
C14 0.0199(14) 0.0273(13) 0.0217(12) 0.0000(10) 0.0056(10) 0.0001(10)
C15 0.0181(13) 0.0187(11) 0.0206(12) 0.0001(9) 0.0048(9) 0.0003(9)
C16 0.0188(13) 0.0213(12) 0.0164(11) -0.0004(9) 0.0031(9) 0.0017(9)
C17 0.0189(14) 0.0250(13) 0.0270(13) -0.0021(10) 0.0043(10) -0.0026(10)
C18 0.0279(16) 0.0273(15) 0.0346(15) -0.0061(11) 0.0039(12) -0.0093(12)
C19 0.0350(18) 0.0245(14) 0.0367(16) -0.0011(12) 0.0078(13) -0.0110(12)
C20 0.0270(16) 0.0258(14) 0.0350(15) 0.0025(11) 0.0095(12) -0.0083(12)
C21 0.0210(14) 0.0203(12) 0.0194(11) -0.0011(10) 0.0042(10) -0.0021(9)
C22 0.0178(13) 0.0221(12) 0.0193(11) 0.0016(9) 0.0041(9) 0.0006(9)
C23 0.0188(14) 0.0273(14) 0.0302(14) 0.0018(10) 0.0055(11) 0.0000(11)
C24 0.0223(16) 0.0383(17) 0.050(2) 0.0047(13) 0.0125(14) -0.0102(15)
C25 0.0201(14) 0.0325(15) 0.0321(15) -0.0040(11) 0.0036(11) -0.0034(12)
C26 0.0207(16) 0.050(2) 0.047(2) -0.0098(14) 0.0040(14) -0.0107(16)
C27 0.0304(18) 0.0422(19) 0.0429(18) -0.0146(14) 0.0047(14) -0.0179(15)
C28 0.0330(18) 0.0334(16) 0.0354(16) -0.0084(13) 0.0072(13) -0.0102(13)
C29 0.0239(15) 0.0266(14) 0.0257(13) -0.0030(11) 0.0051(11) -0.0043(11)
C30 0.0186(14) 0.0245(12) 0.0217(12) -0.0038(10) 0.0021(10) -0.0008(10)
C31 0.0211(14) 0.0301(14) 0.0235(13) 0.0014(10) 0.0085(10) -0.0015(10)
C32 0.0315(17) 0.0392(17) 0.0255(14) 0.0020(13) 0.0139(12) 0.0003(12)
C33 0.054(2) 0.0436(19) 0.0289(15) 0.0042(16) 0.0239(15) 0.0094(14)
C34 0.063(3) 0.0285(16) 0.0349(17) 0.0060(15) 0.0280(17) 0.0092(13)
C35 0.0280(15) 0.0257(13) 0.0239(13) 0.0012(11) 0.0108(11) 0.0034(10)
C36 0.0300(16) 0.0218(13) 0.0252(13) 0.0014(10) 0.0112(11) 0.0050(10)
C37 0.0273(15) 0.0208(12) 0.0258(13) 0.0013(10) 0.0089(11) 0.0017(10)
C38 0.0286(16) 0.0178(12) 0.0280(13) 0.0020(10) 0.0078(11) 0.0014(10)
C39 0.0407(19) 0.0219(14) 0.0444(18) 0.0023(12) 0.0223(15) 0.0013(12)
C40 0.047(2) 0.0295(16) 0.0440(19) 0.0063(14) 0.0261(16) -0.0015(14)
C41 0.0332(18) 0.0249(14) 0.0383(17) 0.0085(12) 0.0074(13) -0.0044(12)
C42 0.0389(19) 0.0192(13) 0.0455(19) 0.0009(12) 0.0098(15) 0.0000(13)
C43 0.0393(19) 0.0248(14) 0.0359(16) 0.0002(12) 0.0156(14) 0.0025(12)
C44 0.165(9) 0.132(8) 0.060(4) -0.069(7) 0.080(5) -0.014(5)
Cl1 0.0954(17) 0.0547(12) 0.121(2) -0.0098(10) 0.0765(15) -0.0187(10)
Cl2 0.153(3) 0.0790(15) 0.0877(17) 0.0416(15) 0.0770(18) 0.0218(12)
C45 0.064(6) 0.057(5) 0.152(11) -0.013(4) 0.030(6) -0.035(6)
Cl3 0.141(3) 0.0454(11) 0.0983(18) -0.0027(12) 0.0774(18) -0.0195(10)
Cl4 0.129(3) 0.145(3) 0.096(2) -0.061(2) 0.044(2) -0.072(2)

loop_
_atom_type_symbol
_atom_type_description
_atom_type_scat_dispersion_real
_atom_type_scat_dispersion_imag
_atom_type_scat_source
C C 0.0033 0.0016 'International Tables Vol C Tables 4.2.6.8 and 6.1.1.4'
H H 0.0000 0.0000 'International Tables Vol C Tables 4.2.6.8 and 6.1.1.4'
N N 0.0061 0.0033 'International Tables Vol C Tables 4.2.6.8 and 6.1.1.4'
F F 0.0171 0.0103 'International Tables Vol C Tables 4.2.6.8 and 6.1.1.4'
Ir Ir -1.4442 7.9887 'International Tables Vol C Tables 4.2.6.8 and 6.1.1.4'
Cl Cl 0.1484 0.1585 'International Tables Vol C Tables 4.2.6.8 and 6.1.1.4'

loop_
_geom_angle_atom_site_label_1
_geom_angle_atom_site_label_2
_geom_angle_atom_site_label_3
_geom_angle_site_symmetry_1
_geom_angle
_geom_angle_publ_flag
C1 Ir C16 . 91.61(10) y
C1 Ir N3 . 93.98(10) y
C16 Ir N3 . 79.20(10) y
C1 Ir N1 . 79.30(10) y
C16 Ir N1 . 97.71(10) y
N3 Ir N1 . 172.59(8) y
C1 Ir N5 . 97.31(9) y
C16 Ir N5 . 170.46(9) y
N3 Ir N5 . 103.42(9) y
N1 Ir N5 . 80.73(9) y
C1 Ir N8 . 171.73(9) y
C16 Ir N8 . 96.12(9) y
N3 Ir N8 . 84.62(9) y
N1 Ir N8 . 102.48(9) y
N5 Ir N8 . 75.16(9) y
C2 C1 C6 . 117.6(2) ?
C2 C1 Ir . 126.9(2) ?
C6 C1 Ir . 115.49(19) ?
C7 N1 C15 . 118.2(2) ?
C7 N1 Ir . 114.31(18) ?
C15 N1 Ir . 126.70(18) ?
C3 C2 C1 . 121.4(3) ?
C8 N2 C10 . 118.2(2) ?
C2 C3 C4 . 120.4(3) ?
C22 N3 C30 . 119.0(2) ?
C22 N3 Ir . 115.90(18) ?
C30 N3 Ir . 125.09(19) ?
C5 C4 C3 . 119.9(3) ?
C23 N4 C25 . 118.3(3) ?
C4 C5 C6 . 120.1(3) ?
C36 N5 N6 . 107.3(2) ?
C36 N5 Ir . 116.93(19) ?
N6 N5 Ir . 135.59(17) ?
C5 C6 C1 . 120.6(3) ?
C5 C6 C7 . 125.3(3) ?
C1 C6 C7 . 113.8(2) ?
C37 N6 N5 . 103.7(2) ?
N1 C7 C8 . 119.8(2) ?
N1 C7 C6 . 113.7(2) ?
C8 C7 C6 . 126.5(2) ?
C36 N7 C37 . 101.2(2) ?
N2 C8 C7 . 121.7(3) ?
N2 C8 C9 . 114.8(3) ?
C7 C8 C9 . 123.4(3) ?
C31 N8 C35 . 117.9(2) ?
C31 N8 Ir . 126.80(19) ?
C35 N8 Ir . 115.29(18) ?
N2 C10 C15 . 121.7(3) ?
N2 C10 C11 . 118.2(3) ?
C15 C10 C11 . 120.1(3) ?
C12 C11 C10 . 118.4(3) ?
F1 C12 C11 . 119.6(3) ?
F1 C12 C13 . 117.5(3) ?
C11 C12 C13 . 122.8(3) ?
C14 C13 C12 . 119.2(3) ?
C13 C14 C15 . 120.1(3) ?
N1 C15 C10 . 119.6(2) ?
N1 C15 C14 . 121.2(2) ?
C10 C15 C14 . 119.2(2) ?
C17 C16 C21 . 117.8(2) ?
C17 C16 Ir . 126.3(2) ?
C21 C16 Ir . 115.91(19) ?
C18 C17 C16 . 121.5(3) ?
C17 C18 C19 . 120.0(3) ?
C20 C19 C18 . 120.4(3) ?
C19 C20 C21 . 120.1(3) ?
C20 C21 C16 . 120.2(3) ?
C20 C21 C22 . 126.0(3) ?
C16 C21 C22 . 113.6(2) ?
N3 C22 C23 . 118.9(2) ?
N3 C22 C21 . 114.0(2) ?
C23 C22 C21 . 127.1(2) ?
N4 C23 C22 . 122.3(3) ?
N4 C23 C24 . 114.6(3) ?
C22 C23 C24 . 123.0(3) ?
N4 C25 C30 . 121.7(3) ?
N4 C25 C26 . 118.1(3) ?
C30 C25 C26 . 120.1(3) ?
C27 C26 C25 . 117.8(3) ?
C26 C27 F2 . 119.3(3) ?
C26 C27 C28 . 123.7(3) ?
F2 C27 C28 . 117.0(3) ?
C29 C28 C27 . 119.0(3) ?
C28 C29 C30 . 120.2(3) ?
N3 C30 C29 . 121.7(3) ?
N3 C30 C25 . 119.0(3) ?
C29 C30 C25 . 119.2(3) ?
N8 C31 C32 . 122.7(3) ?
C33 C32 C31 . 119.0(3) ?
C32 C33 C34 . 118.8(3) ?
C35 C34 C33 . 119.2(3) ?
N8 C35 C34 . 122.2(3) ?
N8 C35 C36 . 114.7(2) ?
C34 C35 C36 . 123.0(3) ?
N7 C36 N5 . 113.2(3) ?
N7 C36 C35 . 128.9(3) ?
N5 C36 C35 . 117.9(3) ?
N6 C37 N7 . 114.7(2) ?
N6 C37 C38 . 122.2(3) ?
N7 C37 C38 . 123.1(2) ?
C39 C38 C43 . 119.4(3) ?
C39 C38 C37 . 120.3(3) ?
C43 C38 C37 . 120.2(3) ?
C40 C39 C38 . 119.8(3) ?
C41 C40 C39 . 120.6(3) ?
C40 C41 C42 . 119.5(3) ?
C43 C42 C41 . 120.6(3) ?
C42 C43 C38 . 120.0(3) ?
Cl1 C44 Cl2 . 116.3(2) ?
Cl1' C44' Cl2' . 98.3(15) ?
Cl3 C45 Cl4 . 110.7(5) ?
Cl3' C45' Cl4' . 98.7(13) ?
C3 C2 H2 . 119.3 ?
C1 C2 H2 . 119.3 ?
C2 C3 H3 . 119.8 ?
C4 C3 H3 . 119.8 ?
C5 C4 H4 . 120.0 ?
C3 C4 H4 . 120.0 ?
C4 C5 H5 . 120.0 ?
C6 C5 H5 . 120.0 ?
C8 C9 H9A . 109.5 ?
C8 C9 H9B . 109.5 ?
H9A C9 H9B . 109.5 ?
C8 C9 H9C . 109.5 ?
H9A C9 H9C . 109.5 ?
H9B C9 H9C . 109.5 ?
C12 C11 H11 . 120.8 ?
C10 C11 H11 . 120.8 ?
C14 C13 H13 . 120.4 ?
C12 C13 H13 . 120.4 ?
C13 C14 H14 . 120.0 ?
C15 C14 H14 . 120.0 ?
C18 C17 H17 . 119.3 ?
C16 C17 H17 . 119.3 ?
C17 C18 H18 . 120.0 ?
C19 C18 H18 . 120.0 ?
C20 C19 H19 . 119.8 ?
C18 C19 H19 . 119.8 ?
C19 C20 H20 . 120.0 ?
C21 C20 H20 . 120.0 ?
C23 C24 H24A . 109.5 ?
C23 C24 H24B . 109.5 ?
H24A C24 H24B . 109.5 ?
C23 C24 H24C . 109.5 ?
H24A C24 H24C . 109.5 ?
H24B C24 H24C . 109.5 ?
C27 C26 H26 . 121.1 ?
C25 C26 H26 . 121.1 ?
C29 C28 H28 . 120.5 ?
C27 C28 H28 . 120.5 ?
C28 C29 H29 . 119.9 ?
C30 C29 H29 . 119.9 ?
N8 C31 H31 . 118.6 ?
C32 C31 H31 . 118.6 ?
C33 C32 H32 . 120.5 ?
C31 C32 H32 . 120.5 ?
C32 C33 H33 . 120.6 ?
C34 C33 H33 . 120.6 ?
C35 C34 H34 . 120.4 ?
C33 C34 H34 . 120.4 ?
C40 C39 H39 . 120.1 ?
C38 C39 H39 . 120.1 ?
C41 C40 H40 . 119.7 ?
C39 C40 H40 . 119.7 ?
C40 C41 H41 . 120.2 ?
C42 C41 H41 . 120.2 ?
C43 C42 H42 . 119.7 ?
C41 C42 H42 . 119.7 ?
C42 C43 H43 . 120.0 ?
C38 C43 H43 . 120.0 ?
Cl1 C44 H44A . 108.2 ?
Cl2 C44 H44A . 108.2 ?
Cl1 C44 H44B . 108.2 ?
Cl2 C44 H44B . 108.2 ?
H44A C44 H44B . 107.4 ?
Cl1' C44' H44C . 112.1 ?
Cl2' C44' H44C . 112.1 ?
Cl1' C44' H44C 3_665 105.5 ?
Cl1' C44' H44D . 112.1 ?
Cl2' C44' H44D . 112.1 ?
Cl1' C44' H44D 3_665 74.2 ?
H44C C44' H44D . 109.7 ?
Cl3 C45 H45A . 109.5 ?
Cl4 C45 H45A . 109.5 ?
Cl3 C45 H45B . 109.5 ?
Cl4 C45 H45B . 109.5 ?
H45A C45 H45B . 108.1 ?
Cl3' C45' H45C . 112.0 ?
Cl4' C45' H45C . 112.0 ?
Cl3' C45' H45D . 112.0 ?
Cl4' C45' H45D . 112.0 ?
H45C C45' H45D . 109.7 ?

loop_
_geom_bond_atom_site_label_1
_geom_bond_atom_site_label_2
_geom_bond_distance
_geom_bond_publ_flag
Ir C1 1.988(3) y
Ir C16 1.993(3) y
Ir N3 2.055(2) y
Ir N1 2.070(2) y
Ir N5 2.129(2) y
Ir N8 2.210(2) y
C1 C2 1.405(4) ?
C1 C6 1.412(4) ?
N1 C7 1.348(3) ?
N1 C15 1.381(3) ?
F1 C12 1.351(3) ?
C2 C3 1.384(4) ?
N2 C8 1.312(4) ?
N2 C10 1.367(4) ?
F2 C27 1.357(4) ?
C3 C4 1.385(5) ?
N3 C22 1.352(3) ?
N3 C30 1.390(3) ?
C4 C5 1.385(4) ?
N4 C23 1.316(4) ?
N4 C25 1.366(4) ?
C5 C6 1.404(4) ?
N5 C36 1.340(3) ?
N5 N6 1.365(3) ?
C6 C7 1.469(4) ?
N6 C37 1.344(3) ?
C7 C8 1.445(4) ?
N7 C36 1.339(4) ?
N7 C37 1.356(4) ?
C8 C9 1.499(4) ?
N8 C31 1.347(4) ?
N8 C35 1.356(4) ?
C10 C15 1.409(4) ?
C10 C11 1.411(4) ?
C11 C12 1.361(4) ?
C12 C13 1.394(4) ?
C13 C14 1.379(4) ?
C14 C15 1.411(4) ?
C16 C17 1.403(4) ?
C16 C21 1.416(4) ?
C17 C18 1.387(4) ?
C18 C19 1.389(5) ?
C19 C20 1.379(4) ?
C20 C21 1.410(4) ?
C21 C22 1.464(4) ?
C22 C23 1.444(4) ?
C23 C24 1.505(4) ?
C25 C30 1.411(4) ?
C25 C26 1.415(4) ?
C26 C27 1.356(5) ?
C27 C28 1.388(5) ?
C28 C29 1.378(4) ?
C29 C30 1.405(4) ?
C31 C32 1.387(4) ?
C32 C33 1.384(5) ?
C33 C34 1.388(5) ?
C34 C35 1.386(4) ?
C35 C36 1.453(4) ?
C37 C38 1.476(4) ?
C38 C39 1.392(4) ?
C38 C43 1.397(4) ?
C39 C40 1.391(4) ?
C40 C41 1.383(5) ?
C41 C42 1.385(5) ?
C42 C43 1.384(4) ?
C44 Cl1 1.691(3) ?
C44 Cl2 1.708(4) ?
C44' Cl1' 1.724(15) ?
C44' Cl2' 1.728(15) ?
C45 Cl3 1.695(8) ?
C45 Cl4 1.735(9) ?
C45' Cl3' 1.707(15) ?
C45' Cl4' 1.753(15) ?
C2 H2 0.9500 ?
C3 H3 0.9500 ?
C4 H4 0.9500 ?
C5 H5 0.9500 ?
C9 H9A 0.9800 ?
C9 H9B 0.9800 ?
C9 H9C 0.9800 ?
C11 H11 0.9500 ?
C13 H13 0.9500 ?
C14 H14 0.9500 ?
C17 H17 0.9500 ?
C18 H18 0.9500 ?
C19 H19 0.9500 ?
C20 H20 0.9500 ?
C24 H24A 0.9800 ?
C24 H24B 0.9800 ?
C24 H24C 0.9800 ?
C26 H26 0.9500 ?
C28 H28 0.9500 ?
C29 H29 0.9500 ?
C31 H31 0.9500 ?
C32 H32 0.9500 ?
C33 H33 0.9500 ?
C34 H34 0.9500 ?
C39 H39 0.9500 ?
C40 H40 0.9500 ?
C41 H41 0.9500 ?
C42 H42 0.9500 ?
C43 H43 0.9500 ?
C44 H44A 0.9900 ?
C44 H44B 0.9900 ?
C44' H44C 0.9900 ?
C44' H44D 0.9900 ?
C45 H45A 0.9900 ?
C45 H45B 0.9900 ?
C45' H45C 0.9900 ?
C45' H45D 0.9900 ?

loop_
_geom_hbond_atom_site_label_D
_geom_hbond_atom_site_label_H
_geom_hbond_atom_site_label_A
_geom_hbond_site_symmetry_A
_geom_hbond_distance_DH
_geom_hbond_distance_HA
_geom_hbond_distance_DA
_geom_hbond_angle_DHA
C2 H2 F2 2 0.95 2.53 3.225(4) 130.2
C44 H44B N7 4_565 0.99 2.61 3.510(5) 151.0
C45 H45B N7 . 0.99 2.70 3.437(10) 131.1

loop_
_geom_torsion_atom_site_label_1
_geom_torsion_atom_site_label_2
_geom_torsion_atom_site_label_3
_geom_torsion_atom_site_label_4
_geom_torsion_site_symmetry_1
_geom_torsion_site_symmetry_4
_geom_torsion
C16 Ir C1 C2 . . -71.9(2)
N3 Ir C1 C2 . . 7.4(2)
N1 Ir C1 C2 . . -169.5(2)
N5 Ir C1 C2 . . 111.5(2)
C16 Ir C1 C6 . . 108.9(2)
N3 Ir C1 C6 . . -171.82(19)
N1 Ir C1 C6 . . 11.36(19)
N5 Ir C1 C6 . . -67.7(2)
C1 Ir N1 C7 . . -17.01(18)
C16 Ir N1 C7 . . -107.20(18)
N5 Ir N1 C7 . . 82.32(18)
N8 Ir N1 C7 . . 154.74(17)
C1 Ir N1 C15 . . 173.3(2)
C16 Ir N1 C15 . . 83.1(2)
N5 Ir N1 C15 . . -87.4(2)
N8 Ir N1 C15 . . -14.9(2)
C6 C1 C2 C3 . . -1.3(4)
Ir C1 C2 C3 . . 179.5(2)
C1 C2 C3 C4 . . 0.5(4)
C1 Ir N3 C22 . . -102.3(2)
C16 Ir N3 C22 . . -11.39(19)
N5 Ir N3 C22 . . 159.23(18)
N8 Ir N3 C22 . . 85.91(19)
C1 Ir N3 C30 . . 77.1(2)
C16 Ir N3 C30 . . 168.0(2)
N5 Ir N3 C30 . . -21.3(2)
N8 Ir N3 C30 . . -94.7(2)
C2 C3 C4 C5 . . 0.6(4)
C3 C4 C5 C6 . . -0.9(4)
C1 Ir N5 C36 . . -178.2(2)
N3 Ir N5 C36 . . -82.3(2)
N1 Ir N5 C36 . . 104.0(2)
N8 Ir N5 C36 . . -1.6(2)
C1 Ir N5 N6 . . 7.8(3)
N3 Ir N5 N6 . . 103.7(3)
N1 Ir N5 N6 . . -70.1(3)
N8 Ir N5 N6 . . -175.7(3)
C4 C5 C6 C1 . . 0.0(4)
C4 C5 C6 C7 . . -174.2(3)
C2 C1 C6 C5 . . 1.1(4)
Ir C1 C6 C5 . . -179.7(2)
C2 C1 C6 C7 . . 175.9(2)
Ir C1 C6 C7 . . -4.8(3)
C36 N5 N6 C37 . . 0.8(3)
Ir N5 N6 C37 . . 175.2(2)
C15 N1 C7 C8 . . 10.5(4)
Ir N1 C7 C8 . . -160.08(19)
C15 N1 C7 C6 . . -170.4(2)
Ir N1 C7 C6 . . 19.0(3)
C5 C6 C7 N1 . . 165.0(3)
C1 C6 C7 N1 . . -9.6(3)
C5 C6 C7 C8 . . -16.0(4)
C1 C6 C7 C8 . . 169.4(3)
C10 N2 C8 C7 . . -1.5(4)
C10 N2 C8 C9 . . -177.0(3)
N1 C7 C8 N2 . . -6.5(4)
C6 C7 C8 N2 . . 174.5(3)
N1 C7 C8 C9 . . 168.6(3)
C6 C7 C8 C9 . . -10.3(4)
C16 Ir N8 C31 . . 7.0(2)
N3 Ir N8 C31 . . -71.5(2)
N1 Ir N8 C31 . . 106.3(2)
N5 Ir N8 C31 . . -177.0(2)
C16 Ir N8 C35 . . -175.0(2)
N3 Ir N8 C35 . . 106.5(2)
N1 Ir N8 C35 . . -75.7(2)
N5 Ir N8 C35 . . 1.1(2)
C8 N2 C10 C15 . . 5.1(4)
C8 N2 C10 C11 . . -176.7(3)
N2 C10 C11 C12 . . -179.7(3)
C15 C10 C11 C12 . . -1.5(4)
C10 C11 C12 F1 . . 179.9(3)
C10 C11 C12 C13 . . -1.7(5)
F1 C12 C13 C14 . . -178.9(3)
C11 C12 C13 C14 . . 2.7(5)
C12 C13 C14 C15 . . -0.4(4)
C7 N1 C15 C10 . . -7.0(4)
Ir N1 C15 C10 . . 162.30(19)
C7 N1 C15 C14 . . 170.2(2)
Ir N1 C15 C14 . . -20.5(4)
N2 C10 C15 N1 . . -0.9(4)
C11 C10 C15 N1 . . -179.1(3)
N2 C10 C15 C14 . . -178.2(3)
C11 C10 C15 C14 . . 3.7(4)
C13 C14 C15 N1 . . -179.9(3)
C13 C14 C15 C10 . . -2.7(4)
C1 Ir C16 C17 . . -78.5(2)
N3 Ir C16 C17 . . -172.2(2)
N1 Ir C16 C17 . . 0.9(2)
N8 Ir C16 C17 . . 104.5(2)
C1 Ir C16 C21 . . 102.9(2)
N3 Ir C16 C21 . . 9.12(19)
N1 Ir C16 C21 . . -177.71(19)
N8 Ir C16 C21 . . -74.2(2)
C21 C16 C17 C18 . . 0.5(4)
Ir C16 C17 C18 . . -178.1(2)
C16 C17 C18 C19 . . -0.9(5)
C17 C18 C19 C20 . . 0.3(5)
C18 C19 C20 C21 . . 0.7(5)
C19 C20 C21 C16 . . -1.1(4)
C19 C20 C21 C22 . . -175.2(3)
C17 C16 C21 C20 . . 0.5(4)
Ir C16 C21 C20 . . 179.2(2)
C17 C16 C21 C22 . . 175.3(2)
Ir C16 C21 C22 . . -6.0(3)
C30 N3 C22 C23 . . 10.0(4)
Ir N3 C22 C23 . . -170.5(2)
C30 N3 C22 C21 . . -168.2(2)
Ir N3 C22 C21 . . 11.3(3)
C20 C21 C22 N3 . . 170.8(3)
C16 C21 C22 N3 . . -3.6(3)
C20 C21 C22 C23 . . -7.2(5)
C16 C21 C22 C23 . . 178.4(3)
C25 N4 C23 C22 . . -0.9(5)
C25 N4 C23 C24 . . -179.7(3)
N3 C22 C23 N4 . . -6.2(4)
C21 C22 C23 N4 . . 171.7(3)
N3 C22 C23 C24 . . 172.4(3)
C21 C22 C23 C24 . . -9.7(5)
C23 N4 C25 C30 . . 4.1(5)
C23 N4 C25 C26 . . -175.8(3)
N4 C25 C26 C27 . . 177.8(3)
C30 C25 C26 C27 . . -2.1(5)
C25 C26 C27 F2 . . -177.7(3)
C25 C26 C27 C28 . . 0.1(6)
C26 C27 C28 C29 . . 1.0(6)
F2 C27 C28 C29 . . 178.9(3)
C27 C28 C29 C30 . . -0.2(5)
C22 N3 C30 C29 . . 169.7(3)
Ir N3 C30 C29 . . -9.7(4)
C22 N3 C30 C25 . . -7.1(4)
Ir N3 C30 C25 . . 173.5(2)
C28 C29 C30 N3 . . -178.5(3)
C28 C29 C30 C25 . . -1.7(4)
N4 C25 C30 N3 . . -0.1(5)
C26 C25 C30 N3 . . 179.7(3)
N4 C25 C30 C29 . . -177.0(3)
C26 C25 C30 C29 . . 2.8(5)
C35 N8 C31 C32 . . 2.2(4)
Ir N8 C31 C32 . . -179.9(2)
N8 C31 C32 C33 . . 0.3(5)
C31 C32 C33 C34 . . -2.2(6)
C32 C33 C34 C35 . . 1.6(6)
C31 N8 C35 C34 . . -2.8(5)
Ir N8 C35 C34 . . 179.0(3)
C31 N8 C35 C36 . . 177.8(3)
Ir N8 C35 C36 . . -0.4(3)
C33 C34 C35 N8 . . 0.9(6)
C33 C34 C35 C36 . . -179.7(3)
C37 N7 C36 N5 . . 0.8(4)
C37 N7 C36 C35 . . -177.7(3)
N6 N5 C36 N7 . . -1.1(4)
Ir N5 C36 N7 . . -176.7(2)
N6 N5 C36 C35 . . 177.7(3)
Ir N5 C36 C35 . . 2.0(4)
N8 C35 C36 N7 . . 177.5(3)
C34 C35 C36 N7 . . -1.9(6)
N8 C35 C36 N5 . . -1.0(4)
C34 C35 C36 N5 . . 179.6(3)
N5 N6 C37 N7 . . -0.3(3)
N5 N6 C37 C38 . . 178.9(3)
C36 N7 C37 N6 . . -0.3(4)
C36 N7 C37 C38 . . -179.5(3)
N6 C37 C38 C39 . . 22.1(5)
N7 C37 C38 C39 . . -158.8(3)
N6 C37 C38 C43 . . -156.7(3)
N7 C37 C38 C43 . . 22.3(5)
C43 C38 C39 C40 . . 1.8(5)
C37 C38 C39 C40 . . -177.0(3)
C38 C39 C40 C41 . . -0.6(6)
C39 C40 C41 C42 . . -1.1(5)
C40 C41 C42 C43 . . 1.6(5)
C41 C42 C43 C38 . . -0.3(5)
C39 C38 C43 C42 . . -1.4(5)
C37 C38 C43 C42 . . 177.5(3)
Cl2' C44' Cl1' Cl1' . 3_665 -152(3)
Cl2' C44' Cl1' C44' . 3_665 -152(3)
Cl1' C44' Cl1' C44' 3_665 3_665 0.0000(10)
